data_4308329
loop_
_publ_author_name
'Simona Marincean'
'Radu Custelcean'
'Robin S. Stein'
'James E. Jackson'

_publ_section_title
;
Structural Reinvestigation of Ammonium Hypophosphite: Was Dihydrogen
Bonding Observed Long Ago?
;
_journal_name_full 'Inorganic Chemistry'
_journal_page_first 45
_journal_page_last 48
_journal_paper_doi 10.1021/ic048657z
_journal_volume 44
_journal_year 2005
_chemical_formula_sum 'H6 N O2 P'
_chemical_formula_weight 83.03
_chemical_name_common NH4-H2PO2
_chemical_name_systematic
;
  ?
;
_space_group_IT_number 67
_symmetry_cell_setting orthorhombic
_symmetry_space_group_name_Hall '-C 2a 2'
_symmetry_space_group_name_H-M 'C m m a'
_atom_sites_solution_hydrogens geom
_atom_sites_solution_primary direct
_atom_sites_solution_secondary difmap
_audit_creation_method SHELXL-97
_cell_angle_alpha 90.00
_cell_angle_beta 90.00
_cell_angle_gamma 90.00
_cell_formula_units_Z 4
_cell_length_a 11.5192(18)
_cell_length_b 7.4977(12)
_cell_length_c 3.9607(6)
_cell_measurement_temperature 173(2)
_cell_volume 342.08(9)
_computing_structure_refinement 'SHELXL-97 (Sheldrick, 1997)'
_computing_structure_solution 'SHELXS-97 (Sheldrick, 1990)'
_diffrn_ambient_temperature 173(2)
_diffrn_measured_fraction_theta_full 0.975
_diffrn_measured_fraction_theta_max 0.975
_diffrn_measurement_device_type 'Siemens SMART CCD'
_diffrn_radiation_monochromator graphite
_diffrn_radiation_source 'fine-focus sealed tube'
_diffrn_radiation_type MoK\a
_diffrn_radiation_wavelength 0.71073
_diffrn_reflns_av_R_equivalents 0.0228
_diffrn_reflns_av_sigmaI/netI 0.0128
_diffrn_reflns_limit_h_max 15
_diffrn_reflns_limit_h_min -13
_diffrn_reflns_limit_k_max 10
_diffrn_reflns_limit_k_min -9
_diffrn_reflns_limit_l_max 5
_diffrn_reflns_limit_l_min -5
_diffrn_reflns_number 1508
_diffrn_reflns_theta_full 28.29
_diffrn_reflns_theta_max 28.29
_diffrn_reflns_theta_min 3.54
_exptl_absorpt_coefficient_mu 0.583
_exptl_absorpt_correction_T_max 0.834
_exptl_absorpt_correction_T_min 0.811
_exptl_absorpt_correction_type empirical
_exptl_crystal_colour colorless
_exptl_crystal_density_diffrn 1.612
_exptl_crystal_density_method 'not measured'
_exptl_crystal_description block
_exptl_crystal_F_000 176
_exptl_crystal_size_max 0.36
_exptl_crystal_size_mid 0.26
_exptl_crystal_size_min 0.10
_refine_diff_density_max 0.284
_refine_diff_density_min -0.286
_refine_diff_density_rms 0.055
_refine_ls_extinction_coef 0.037(8)
_refine_ls_extinction_expression Fc^*^=kFc[1+0.001xFc^2^\l^3^/sin(2\q)]^-1/4^
_refine_ls_extinction_method SHELXL
_refine_ls_goodness_of_fit_ref 1.237
_refine_ls_hydrogen_treatment mixed
_refine_ls_matrix_type full
_refine_ls_number_parameters 22
_refine_ls_number_reflns 236
_refine_ls_number_restraints 0
_refine_ls_restrained_S_all 1.237
_refine_ls_R_factor_all 0.0205
_refine_ls_R_factor_gt 0.0198
_refine_ls_shift/su_max 0.000
_refine_ls_shift/su_mean 0.000
_refine_ls_structure_factor_coef Fsqd
_refine_ls_weighting_details 'calc w=1/[\s^2^(Fo^2^)+(0.0358P)^2^+0.1620P] where P=(Fo^2^+2Fc^2^)/3'
_refine_ls_weighting_scheme calc
_refine_ls_wR_factor_gt 0.0608
_refine_ls_wR_factor_ref 0.0611
_reflns_number_gt 225
_reflns_number_total 236
_reflns_threshold_expression >2sigma(I)
_cod_data_source_file ic048657zsi20040924_040917.cif
_cod_data_source_block amhypo
_cod_database_code 4308329

loop_
_symmetry_equiv_pos_as_xyz
'x, y, z'
'-x, -y+1/2, z'
'x, -y, -z'
'-x, y+1/2, -z'
'x+1/2, y+1/2, z'
'-x+1/2, -y+1, z'
'x+1/2, -y+1/2, -z'
'-x+1/2, y+1, -z'
'-x, -y, -z'
'x, y-1/2, -z'
'-x, y, z'
'x, -y-1/2, z'
'-x+1/2, -y+1/2, -z'
'x+1/2, y, -z'
'-x+1/2, y+1/2, z'
'x+1/2, -y, z'

loop_
_atom_site_label
_atom_site_type_symbol
_atom_site_fract_x
_atom_site_fract_y
_atom_site_fract_z
_atom_site_U_iso_or_equiv
_atom_site_adp_type
_atom_site_occupancy
_atom_site_symmetry_multiplicity
_atom_site_calc_flag
_atom_site_refinement_flags
_atom_site_disorder_assembly
_atom_site_disorder_group
P P 0.0000 0.2500 0.05195(13) 0.0145(3) Uani 1 4 d S . .
HP H 0.0000 0.113(3) 0.259(5) 0.024(5) Uiso 1 2 d S . .
O O 0.11255(9) 0.2500 -0.1404(3) 0.0228(4) Uani 1 2 d S . .
N N 0.2500 0.0000 0.5000 0.0199(4) Uani 1 4 d S . .
HN H 0.2920(11) 0.065(3) 0.377(3) 0.029(4) Uiso 1 1 d . . .

loop_
_atom_site_aniso_label
_atom_site_aniso_U_11
_atom_site_aniso_U_22
_atom_site_aniso_U_33
_atom_site_aniso_U_23
_atom_site_aniso_U_13
_atom_site_aniso_U_12
P 0.0133(4) 0.0152(4) 0.0150(4) 0.000 0.000 0.000
O 0.0158(6) 0.0246(6) 0.0279(6) 0.000 0.0056(5) 0.000
N 0.0151(9) 0.0208(10) 0.0239(9) 0.000 0.000 0.000

loop_
_atom_type_symbol
_atom_type_description
_atom_type_scat_dispersion_real
_atom_type_scat_dispersion_imag
_atom_type_scat_source
N N 0.0061 0.0033 'International Tables Vol C Tables 4.2.6.8 and 6.1.1.4'
H H 0.0000 0.0000 'International Tables Vol C Tables 4.2.6.8 and 6.1.1.4'
O O 0.0106 0.0060 'International Tables Vol C Tables 4.2.6.8 and 6.1.1.4'
P P 0.1023 0.0942 'International Tables Vol C Tables 4.2.6.8 and 6.1.1.4'

loop_
_geom_angle_atom_site_label_1
_geom_angle_atom_site_label_2
_geom_angle_atom_site_label_3
_geom_angle
_geom_angle_site_symmetry_1
_geom_angle_site_symmetry_3
_geom_angle_publ_flag
O P O 119.11(10) 2 . ?
O P HP 108.5(4) 2 . ?
O P HP 108.5(4) . . ?

loop_
_geom_bond_atom_site_label_1
_geom_bond_atom_site_label_2
_geom_bond_distance
_geom_bond_site_symmetry_2
_geom_bond_publ_flag
P O 1.5038(11) 2 ?
P O 1.5038(11) . ?
P HP 1.31(2) . ?
N HN 0.845(14) . ?
